data_1518807
loop_
_publ_author_name
'Irene Mendoza'
'Natalia Curado'
'Mario Carrasco'
'Eleuterio Alvarez'
'Riccardo Peloso'
'Amor Rodriguez'
'Ernesto Carmona'

_publ_section_title
;
 Synthesis and structure of mixed carboxylate-aminopyridinate and
 -amidinate complexes of dimolybdenum and ditungsten
;
_journal_name_full 'Inorganica Chimica Acta'
_journal_page_first 120
_journal_page_last 128
_journal_volume 424
_journal_year 2015
_chemical_formula_moiety 'C58 H78 F6 N4 O5 W2'
_chemical_formula_sum 'C58 H78 F6 N4 O5 W2'
_chemical_formula_weight 1392.94
_space_group_IT_number 14
_symmetry_cell_setting monoclinic
_symmetry_space_group_name_Hall '-P 2ybc'
_symmetry_space_group_name_H-M 'P 1 21/c 1'
_atom_sites_solution_hydrogens geom
_atom_sites_solution_primary direct
_atom_sites_solution_secondary difmap
_cell_angle_alpha 90.00
_cell_angle_beta 104.274(2)
_cell_angle_gamma 90.00
_cell_formula_units_Z 4
_cell_length_a 13.1770(6)
_cell_length_b 19.7669(8)
_cell_length_c 22.1187(9)
_cell_measurement_reflns_used 9846
_cell_measurement_temperature 100(2)
_cell_measurement_theta_max 30.63
_cell_measurement_theta_min 2.77
_cell_volume 5583.4(4)
_computing_structure_refinement 'SHELXL-97 (Sheldrick, 1997)'
_diffrn_ambient_temperature 100(2)
_diffrn_measured_fraction_theta_full 0.996
_diffrn_measured_fraction_theta_max 0.996
_diffrn_radiation_monochromator graphite
_diffrn_radiation_source 'fine-focus sealed tube'
_diffrn_radiation_type MoK\a
_diffrn_radiation_wavelength 0.71073
_diffrn_reflns_av_R_equivalents 0.0649
_diffrn_reflns_av_sigmaI/netI 0.0506
_diffrn_reflns_limit_h_max 18
_diffrn_reflns_limit_h_min -18
_diffrn_reflns_limit_k_max 28
_diffrn_reflns_limit_k_min -28
_diffrn_reflns_limit_l_max 31
_diffrn_reflns_limit_l_min -31
_diffrn_reflns_number 61277
_diffrn_reflns_theta_full 30.69
_diffrn_reflns_theta_max 30.69
_diffrn_reflns_theta_min 1.40
_exptl_absorpt_coefficient_mu 4.189
_exptl_absorpt_correction_T_max 0.7872
_exptl_absorpt_correction_T_min 0.4880
_exptl_absorpt_correction_type multi-scan
_exptl_absorpt_process_details
;
 SADABS, Bruker (2006). APEX 2. Version 2.1. Bruker Analytical
 X-ray Solutions, Madison, Wisconsin, USA.
;
_exptl_crystal_colour yellow
_exptl_crystal_density_diffrn 1.657
_exptl_crystal_density_method 'not measured'
_exptl_crystal_description prism
_exptl_crystal_F_000 2784
_exptl_crystal_size_max 0.20
_exptl_crystal_size_mid 0.10
_exptl_crystal_size_min 0.06
_refine_diff_density_max 3.768
_refine_diff_density_min -2.178
_refine_diff_density_rms 0.215
_refine_ls_extinction_method none
_refine_ls_goodness_of_fit_ref 0.982
_refine_ls_hydrogen_treatment mixed
_refine_ls_matrix_type full
_refine_ls_number_parameters 728
_refine_ls_number_reflns 17248
_refine_ls_number_restraints 182
_refine_ls_restrained_S_all 0.980
_refine_ls_R_factor_all 0.0438
_refine_ls_R_factor_gt 0.0305
_refine_ls_shift/su_max 0.035
_refine_ls_shift/su_mean 0.002
_refine_ls_structure_factor_coef Fsqd
_refine_ls_weighting_details 'calc w=1/[\s^2^(Fo^2^)+(0.0541P)^2^+0.0000P] where P=(Fo^2^+2Fc^2^)/3'
_refine_ls_weighting_scheme calc
_refine_ls_wR_factor_gt 0.0786
_refine_ls_wR_factor_ref 0.0883
_reflns_number_gt 14340
_reflns_number_total 17248
_reflns_threshold_expression >2sigma(I)
_cod_data_source_file ICA-2015-424-120-128-9.cif
_cod_data_source_block 6
_cod_depositor_comments
;
The following automatic conversions were performed:

'_symmetry_cell_setting' value 'Monoclinic' changed to 'monoclinic'
according to the built-in table from CIF Core dictionary named
'cif_core.dic' version 2.4.1 from 2010-06-29.

Automatic conversion script
Id: cif_fix_values 2827 2014-09-09 07:05:25Z andrius 
;
_cod_original_sg_symbol_H-M 'P 21/c'
_cod_database_code 1518807

loop_
_symmetry_equiv_pos_as_xyz
'x, y, z'
'-x, y+1/2, -z+1/2'
'-x, -y, -z'
'x, -y-1/2, z-1/2'

loop_
_atom_site_label
_atom_site_type_symbol
_atom_site_fract_x
_atom_site_fract_y
_atom_site_fract_z
_atom_site_U_iso_or_equiv
_atom_site_adp_type
_atom_site_occupancy
_atom_site_symmetry_multiplicity
_atom_site_calc_flag
_atom_site_refinement_flags
_atom_site_disorder_assembly
_atom_site_disorder_group
W1 W 0.237270(9) 0.732271(6) 0.337098(5) 0.00951(4) Uani 1 1 d . A .
W2 W 0.258609(9) 0.751323(5) 0.438269(5) 0.00956(4) Uani 1 1 d . . .
N3 N 0.34621(19) 0.65156(12) 0.35350(11) 0.0096(4) Uani 1 1 d . . .
N2 N 0.14814(19) 0.83280(12) 0.41790(12) 0.0105(5) Uani 1 1 d . A .
N4 N 0.3693(2) 0.66999(12) 0.45991(11) 0.0111(5) Uani 1 1 d . A .
N1 N 0.12875(19) 0.81305(12) 0.31243(11) 0.0107(5) Uani 1 1 d . . .
C1 C 0.0820(2) 0.83664(14) 0.24974(13) 0.0115(5) Uani 1 1 d . A .
C39 C 0.4151(2) 0.64127(15) 0.52102(13) 0.0129(6) Uani 1 1 d . . .
C40 C 0.3760(3) 0.57955(15) 0.53777(14) 0.0149(6) Uani 1 1 d . A .
C2 C 0.1279(3) 0.89122(15) 0.22543(14) 0.0151(6) Uani 1 1 d . . .
C44 C 0.4974(2) 0.67493(17) 0.56282(14) 0.0161(6) Uani 1 1 d . A .
C6 C -0.0070(2) 0.80427(16) 0.21305(14) 0.0154(6) Uani 1 1 d . . .
C48 C 0.2885(3) 0.54010(15) 0.49462(16) 0.0174(6) Uani 1 1 d . . .
H48 H 0.2594 0.5686 0.4570 0.021 Uiso 1 1 calc R A .
C3 C 0.0840(3) 0.91106(16) 0.16397(15) 0.0194(7) Uani 1 1 d . A .
H3 H 0.1146 0.9476 0.1469 0.023 Uiso 1 1 calc R . .
C4 C -0.0022(3) 0.87939(17) 0.12747(15) 0.0210(7) Uani 1 1 d . . .
H4 H -0.0303 0.8937 0.0857 0.025 Uiso 1 1 calc R A .
C10 C 0.2235(3) 0.92892(16) 0.26207(16) 0.0194(6) Uani 1 1 d . A .
H10 H 0.2456 0.9081 0.3045 0.023 Uiso 1 1 calc R . .
C5 C -0.0476(3) 0.82675(17) 0.15192(15) 0.0202(7) Uani 1 1 d . A .
H5 H -0.1078 0.8052 0.1267 0.024 Uiso 1 1 calc R . .
C41 C 0.4208(3) 0.55319(17) 0.59736(16) 0.0208(7) Uani 1 1 d . . .
H41 H 0.3963 0.5111 0.6090 0.025 Uiso 1 1 calc R A .
C43 C 0.5370(3) 0.64716(19) 0.62210(15) 0.0230(7) Uani 1 1 d . . .
H43 H 0.5909 0.6702 0.6513 0.028 Uiso 1 1 calc R A .
C42 C 0.4987(3) 0.58643(19) 0.63905(16) 0.0248(8) Uani 1 1 d . A .
H42 H 0.5266 0.5681 0.6794 0.030 Uiso 1 1 calc R . .
C12 C 0.3146(3) 0.9225(2) 0.23070(18) 0.0317(9) Uani 1 1 d . . .
H12A H 0.3304 0.8746 0.2263 0.048 Uiso 1 1 calc R A .
H12B H 0.3765 0.9452 0.2564 0.048 Uiso 1 1 calc R . .
H12C H 0.2952 0.9437 0.1894 0.048 Uiso 1 1 calc R . .
C45 C 0.5475(3) 0.73765(17) 0.54330(17) 0.0217(7) Uani 1 1 d . . .
H45 H 0.4910 0.7645 0.5148 0.026 Uiso 1 1 calc R A .
C49 C 0.1995(3) 0.52407(18) 0.52557(17) 0.0240(7) Uani 1 1 d . A .
H49A H 0.2256 0.4945 0.5616 0.036 Uiso 1 1 calc R . .
H49B H 0.1427 0.5012 0.4955 0.036 Uiso 1 1 calc R . .
H49C H 0.1732 0.5662 0.5394 0.036 Uiso 1 1 calc R . .
C11 C 0.1992(4) 1.00377(19) 0.2700(2) 0.0366(10) Uani 1 1 d . . .
H11A H 0.1778 1.0253 0.2288 0.055 Uiso 1 1 calc R A .
H11B H 0.2619 1.0264 0.2948 0.055 Uiso 1 1 calc R . .
H11C H 0.1424 1.0075 0.2912 0.055 Uiso 1 1 calc R . .
C8 C -0.1610(3) 0.7745(2) 0.2541(2) 0.0319(9) Uani 1 1 d . . .
H8A H -0.1419 0.8096 0.2862 0.048 Uiso 1 1 calc R A .
H8B H -0.1969 0.7374 0.2697 0.048 Uiso 1 1 calc R . .
H8C H -0.2076 0.7939 0.2166 0.048 Uiso 1 1 calc R . .
C7 C -0.0624(3) 0.74761(17) 0.23822(17) 0.0198(7) Uani 1 1 d . A .
H7 H -0.0144 0.7304 0.2775 0.024 Uiso 1 1 calc R . .
C13 C 0.1057(2) 0.84835(14) 0.35885(14) 0.0115(5) Uani 1 1 d . A .
H13 H 0.0582 0.8852 0.3493 0.014 Uiso 1 1 calc R . .
C38 C 0.3914(2) 0.63597(14) 0.41262(14) 0.0110(5) Uani 1 1 d . A .
H38 H 0.4405 0.5999 0.4213 0.013 Uiso 1 1 calc R . .
O2 O 0.37863(17) 0.81902(11) 0.43681(11) 0.0150(4) Uani 1 1 d . A .
O1 O 0.35954(17) 0.79869(11) 0.33445(10) 0.0148(4) Uani 1 1 d . . .
C51 C 0.4034(2) 0.82768(15) 0.38555(16) 0.0158(6) Uani 1 1 d . A .
C52 C 0.4890(3) 0.87955(17) 0.38664(18) 0.0232(7) Uani 1 1 d . . .
F2 F 0.44956(17) 0.94219(10) 0.38633(11) 0.0269(5) Uani 1 1 d . A .
F1 F 0.5291(2) 0.87518(11) 0.33747(13) 0.0400(7) Uani 1 1 d . A .
F3 F 0.56552(19) 0.87439(13) 0.43797(13) 0.0478(7) Uani 1 1 d . A .
O4 O 0.13699(17) 0.68485(10) 0.44194(10) 0.0130(4) Uani 1 1 d . A .
O3 O 0.11502(17) 0.66580(11) 0.33927(10) 0.0144(4) Uani 1 1 d . . .
C14 C 0.1155(2) 0.87376(15) 0.46422(14) 0.0124(5) Uani 1 1 d . . .
C15 C 0.0268(3) 0.85539(16) 0.48465(14) 0.0155(6) Uani 1 1 d . A .
C18 C 0.1465(3) 0.96664(17) 0.53757(16) 0.0226(7) Uani 1 1 d . . .
H18 H 0.1859 1.0053 0.5550 0.027 Uiso 1 1 calc R A .
C17 C 0.0626(3) 0.94642(18) 0.56001(15) 0.0228(7) Uani 1 1 d . A .
H17 H 0.0458 0.9700 0.5937 0.027 Uiso 1 1 calc R . .
C19 C 0.1747(3) 0.93091(16) 0.48931(15) 0.0171(6) Uani 1 1 d . A .
C23 C -0.0495(3) 0.80154(16) 0.45196(16) 0.0177(6) Uani 1 1 d . . .
H23 H -0.0164 0.7765 0.4225 0.021 Uiso 1 1 calc R A .
C20 C 0.2638(3) 0.95864(17) 0.46379(17) 0.0208(7) Uani 1 1 d . . .
H20 H 0.2730 0.9280 0.4295 0.025 Uiso 1 1 calc R A .
C16 C 0.0031(3) 0.89161(17) 0.53331(15) 0.0200(7) Uani 1 1 d . . .
H16 H -0.0553 0.8784 0.5485 0.024 Uiso 1 1 calc R A .
C24 C -0.1496(3) 0.83557(19) 0.41383(18) 0.0269(8) Uani 1 1 d . A .
H24A H -0.1858 0.8579 0.4421 0.040 Uiso 1 1 calc R . .
H24B H -0.1957 0.8013 0.3892 0.040 Uiso 1 1 calc R . .
H24C H -0.1313 0.8692 0.3858 0.040 Uiso 1 1 calc R . .
C28 C 0.5018(3) 0.59567(17) 0.24191(16) 0.0210(7) Uani 1 1 d . A .
H28 H 0.5655 0.6066 0.2313 0.025 Uiso 1 1 calc R . .
C31 C 0.3173(3) 0.56089(15) 0.27424(14) 0.0147(6) Uani 1 1 d . . .
C26 C 0.3809(2) 0.61340(14) 0.30606(14) 0.0123(5) Uani 1 1 d . A .
C27 C 0.4747(3) 0.63084(16) 0.29052(15) 0.0160(6) Uani 1 1 d . . .
C32 C 0.2166(3) 0.53911(16) 0.28902(16) 0.0188(6) Uani 1 1 d . A .
H32 H 0.2123 0.5619 0.3287 0.023 Uiso 1 1 calc R . .
C30 C 0.3481(3) 0.52844(16) 0.22498(15) 0.0200(7) Uani 1 1 d . A .
H30 H 0.3051 0.4938 0.2023 0.024 Uiso 1 1 calc R . .
C29 C 0.4390(3) 0.54578(17) 0.20895(16) 0.0224(7) Uani 1 1 d . . .
H29 H 0.4583 0.5235 0.1754 0.027 Uiso 1 1 calc R A .
C53 C 0.0919(2) 0.65712(14) 0.39100(14) 0.0132(6) Uani 1 1 d . A .
C54 C 0.0017(3) 0.60911(18) 0.39062(17) 0.0229(7) Uani 1 1 d . . .
F6 F -0.01812(18) 0.60241(12) 0.44598(11) 0.0328(5) Uani 1 1 d . A .
F5 F 0.0235(2) 0.54771(11) 0.37257(14) 0.0445(7) Uani 1 1 d . A .
F4 F -0.08563(18) 0.62984(14) 0.35108(12) 0.0426(7) Uani 1 1 d . A .
C35 C 0.5495(3) 0.68479(16) 0.32412(16) 0.0186(6) Uani 1 1 d . A .
H35 H 0.5178 0.7067 0.3559 0.022 Uiso 1 1 calc R . .
C36 C 0.5674(3) 0.73970(18) 0.2784(2) 0.0289(9) Uani 1 1 d . . .
H36A H 0.5961 0.7188 0.2459 0.043 Uiso 1 1 calc R A .
H36B H 0.6169 0.7734 0.3010 0.043 Uiso 1 1 calc R . .
H36C H 0.5007 0.7617 0.2590 0.043 Uiso 1 1 calc R . .
C37 C 0.6541(3) 0.6532(2) 0.35786(19) 0.0293(8) Uani 1 1 d . . .
H37A H 0.6416 0.6162 0.3845 0.044 Uiso 1 1 calc R A .
H37B H 0.6981 0.6877 0.3836 0.044 Uiso 1 1 calc R . .
H37C H 0.6896 0.6357 0.3271 0.044 Uiso 1 1 calc R . .
C33 C 0.1230(3) 0.5623(3) 0.23771(18) 0.0368(10) Uani 1 1 d . . .
H33A H 0.1302 0.6105 0.2294 0.055 Uiso 1 1 calc R A .
H33B H 0.0583 0.5549 0.2512 0.055 Uiso 1 1 calc R . .
H33C H 0.1203 0.5363 0.1996 0.055 Uiso 1 1 calc R . .
C34 C 0.2105(4) 0.46299(19) 0.2986(2) 0.0369(10) Uani 1 1 d . . .
H34A H 0.2079 0.4396 0.2592 0.055 Uiso 1 1 calc R A .
H34B H 0.1473 0.4524 0.3126 0.055 Uiso 1 1 calc R . .
H34C H 0.2724 0.4481 0.3302 0.055 Uiso 1 1 calc R . .
C25 C -0.0775(4) 0.75057(19) 0.4971(2) 0.0311(9) Uani 1 1 d . A .
H25A H -0.0137 0.7282 0.5208 0.047 Uiso 1 1 calc R . .
H25B H -0.1257 0.7166 0.4736 0.047 Uiso 1 1 calc R . .
H25C H -0.1113 0.7741 0.5260 0.047 Uiso 1 1 calc R . .
C9 C -0.0908(3) 0.68819(19) 0.19263(19) 0.0324(9) Uani 1 1 d . . .
H9A H -0.1446 0.7025 0.1559 0.049 Uiso 1 1 calc R A .
H9B H -0.1176 0.6506 0.2131 0.049 Uiso 1 1 calc R . .
H9C H -0.0283 0.6734 0.1798 0.049 Uiso 1 1 calc R . .
C47 C 0.6266(3) 0.7174(2) 0.5068(2) 0.0333(9) Uani 1 1 d . A .
H47A H 0.6838 0.6919 0.5340 0.050 Uiso 1 1 calc R . .
H47B H 0.6548 0.7581 0.4916 0.050 Uiso 1 1 calc R . .
H47C H 0.5921 0.6891 0.4712 0.050 Uiso 1 1 calc R . .
C46 C 0.6016(3) 0.7839(2) 0.5971(2) 0.0368(10) Uani 1 1 d . A .
H46A H 0.6215 0.8264 0.5803 0.055 Uiso 1 1 calc R . .
H46B H 0.6644 0.7614 0.6220 0.055 Uiso 1 1 calc R . .
H46C H 0.5535 0.7935 0.6235 0.055 Uiso 1 1 calc R . .
C50 C 0.3305(3) 0.47441(18) 0.47279(19) 0.0290(8) Uani 1 1 d . A .
H50A H 0.3829 0.4853 0.4496 0.043 Uiso 1 1 calc R . .
H50B H 0.2726 0.4494 0.4457 0.043 Uiso 1 1 calc R . .
H50C H 0.3627 0.4466 0.5091 0.043 Uiso 1 1 calc R . .
C22 C 0.3672(3) 0.9612(2) 0.5134(2) 0.0330(9) Uani 1 1 d . A .
H22A H 0.3565 0.9838 0.5508 0.050 Uiso 1 1 calc R . .
H22B H 0.4189 0.9865 0.4972 0.050 Uiso 1 1 calc R . .
H22C H 0.3927 0.9151 0.5240 0.050 Uiso 1 1 calc R . .
C21 C 0.2376(4) 1.0293(2) 0.4365(2) 0.0349(9) Uani 1 1 d . A .
H21A H 0.1714 1.0278 0.4043 0.052 Uiso 1 1 calc R . .
H21B H 0.2937 1.0448 0.4178 0.052 Uiso 1 1 calc R . .
H21C H 0.2308 1.0605 0.4696 0.052 Uiso 1 1 calc R . .
O5A O 0.2676(2) 0.75767(11) 0.55002(11) 0.0173(4) Uani 0.60 1 d PDU A 1
C56A C 0.2107(8) 0.7108(6) 0.5818(4) 0.0184(11) Uani 0.60 1 d PDU A 1
H56A H 0.2540 0.6709 0.5981 0.022 Uiso 0.60 1 calc PR A 1
H56B H 0.1445 0.6955 0.5532 0.022 Uiso 0.60 1 calc PR A 1
C57A C 0.3238(6) 0.8046(4) 0.5973(3) 0.0234(11) Uani 0.60 1 d PDU A 1
H57A H 0.4001 0.8000 0.6015 0.028 Uiso 0.60 1 calc PR A 1
H57B H 0.3034 0.8516 0.5843 0.028 Uiso 0.60 1 calc PR A 1
C58A C 0.1899(7) 0.7531(5) 0.6339(4) 0.0210(11) Uani 0.60 1 d PDU A 1
H58A H 0.1742 0.7248 0.6674 0.025 Uiso 0.60 1 calc PR A 1
H58B H 0.1319 0.7855 0.6187 0.025 Uiso 0.60 1 calc PR A 1
C59A C 0.3006(5) 0.7911(3) 0.6568(3) 0.0242(10) Uani 0.60 1 d PDU A 1
H59A H 0.2942 0.8334 0.6795 0.029 Uiso 0.60 1 calc PR A 1
H59B H 0.3541 0.7616 0.6834 0.029 Uiso 0.60 1 calc PR A 1
O5B O 0.2676(2) 0.75767(11) 0.55002(11) 0.0173(4) Uani 0.40 1 d PDU A 2
C56B C 0.2259(12) 0.7111(8) 0.5888(6) 0.0188(12) Uani 0.40 1 d PDU A 2
H56C H 0.2752 0.6730 0.6021 0.023 Uiso 0.40 1 calc PR A 2
H56D H 0.1583 0.6923 0.5647 0.023 Uiso 0.40 1 calc PR A 2
C57B C 0.3056(10) 0.8162(5) 0.5887(5) 0.0202(12) Uani 0.40 1 d PDU A 2
H57C H 0.3831 0.8156 0.6015 0.024 Uiso 0.40 1 calc PR A 2
H57D H 0.2831 0.8583 0.5649 0.024 Uiso 0.40 1 calc PR A 2
C58B C 0.2102(11) 0.7486(8) 0.6454(6) 0.0202(12) Uani 0.40 1 d PDU A 2
H58C H 0.1348 0.7555 0.6428 0.024 Uiso 0.40 1 calc PR A 2
H58D H 0.2423 0.7238 0.6843 0.024 Uiso 0.40 1 calc PR A 2
C59B C 0.2640(8) 0.8142(5) 0.6429(4) 0.0247(12) Uani 0.40 1 d PDU A 2
H59C H 0.2138 0.8518 0.6412 0.030 Uiso 0.40 1 calc PR A 2
H59D H 0.3214 0.8197 0.6810 0.030 Uiso 0.40 1 calc PR A 2

loop_
_atom_site_aniso_label
_atom_site_aniso_U_11
_atom_site_aniso_U_22
_atom_site_aniso_U_33
_atom_site_aniso_U_23
_atom_site_aniso_U_13
_atom_site_aniso_U_12
W1 0.01105(6) 0.00892(6) 0.00819(6) 0.00040(4) 0.00166(4) 0.00147(4)
W2 0.01108(6) 0.00896(6) 0.00811(6) -0.00012(4) 0.00134(4) 0.00040(4)
N3 0.0104(12) 0.0108(11) 0.0070(10) -0.0013(9) 0.0012(9) 0.0014(9)
N2 0.0092(12) 0.0094(11) 0.0125(11) -0.0019(9) 0.0018(9) -0.0001(8)
N4 0.0119(12) 0.0106(11) 0.0112(11) 0.0002(9) 0.0036(9) 0.0002(9)
N1 0.0114(12) 0.0110(11) 0.0095(11) 0.0011(9) 0.0021(9) 0.0000(9)
C1 0.0132(14) 0.0115(13) 0.0094(12) 0.0004(10) 0.0018(11) 0.0049(10)
C39 0.0144(15) 0.0150(13) 0.0095(12) 0.0020(11) 0.0030(11) 0.0022(11)
C40 0.0168(15) 0.0151(14) 0.0143(14) 0.0028(11) 0.0068(12) 0.0030(11)
C2 0.0192(16) 0.0127(13) 0.0147(14) 0.0014(11) 0.0064(12) 0.0055(11)
C44 0.0127(15) 0.0213(15) 0.0122(13) 0.0025(12) -0.0012(11) 0.0050(11)
C6 0.0141(15) 0.0167(14) 0.0140(13) 0.0012(11) 0.0006(11) 0.0031(11)
C48 0.0210(17) 0.0129(13) 0.0195(15) 0.0024(12) 0.0074(13) 0.0013(12)
C3 0.0265(18) 0.0171(15) 0.0149(14) 0.0060(12) 0.0056(13) 0.0065(13)
C4 0.0269(19) 0.0233(16) 0.0114(14) 0.0046(12) 0.0017(13) 0.0107(13)
C10 0.0225(17) 0.0158(14) 0.0193(15) 0.0044(12) 0.0041(13) 0.0004(12)
C5 0.0163(16) 0.0248(16) 0.0162(15) -0.0022(13) -0.0026(12) 0.0046(13)
C41 0.0248(18) 0.0215(16) 0.0186(15) 0.0098(13) 0.0098(14) 0.0078(13)
C43 0.0230(18) 0.0306(18) 0.0127(14) 0.0016(13) -0.0005(13) 0.0042(14)
C42 0.0259(19) 0.0334(19) 0.0145(15) 0.0097(14) 0.0037(14) 0.0115(15)
C12 0.029(2) 0.044(2) 0.0231(18) 0.0031(17) 0.0080(16) -0.0117(18)
C45 0.0179(17) 0.0217(16) 0.0200(16) 0.0024(13) -0.0057(13) -0.0015(13)
C49 0.028(2) 0.0207(16) 0.0262(18) 0.0005(14) 0.0113(15) -0.0040(14)
C11 0.048(3) 0.0166(17) 0.037(2) 0.0001(16) -0.0062(19) -0.0004(16)
C8 0.029(2) 0.034(2) 0.036(2) -0.0052(17) 0.0151(18) -0.0062(16)
C7 0.0156(16) 0.0236(16) 0.0176(16) 0.0037(12) -0.0009(13) -0.0013(12)
C13 0.0110(14) 0.0104(12) 0.0128(13) 0.0007(10) 0.0025(11) 0.0000(10)
C38 0.0094(13) 0.0096(12) 0.0146(13) 0.0009(10) 0.0039(11) -0.0003(10)
O2 0.0144(11) 0.0105(10) 0.0194(11) 0.0020(8) 0.0028(9) 0.0008(8)
O1 0.0126(10) 0.0123(10) 0.0205(11) 0.0054(9) 0.0063(9) 0.0016(8)
C51 0.0140(15) 0.0085(12) 0.0243(16) 0.0037(12) 0.0036(12) 0.0012(10)
C52 0.0168(17) 0.0172(15) 0.035(2) 0.0046(14) 0.0056(15) -0.0032(12)
F2 0.0283(12) 0.0136(9) 0.0417(13) 0.0013(9) 0.0140(10) -0.0038(8)
F1 0.0389(15) 0.0272(12) 0.0674(18) -0.0073(12) 0.0386(14) -0.0133(10)
F3 0.0230(13) 0.0413(14) 0.0653(18) 0.0218(14) -0.0156(12) -0.0194(11)
O4 0.0140(11) 0.0114(9) 0.0141(10) 0.0016(8) 0.0045(8) 0.0007(8)
O3 0.0161(11) 0.0104(9) 0.0166(10) -0.0002(8) 0.0035(9) 0.0001(8)
C14 0.0127(14) 0.0122(13) 0.0118(13) -0.0009(10) 0.0020(11) 0.0047(10)
C15 0.0174(16) 0.0161(14) 0.0128(13) 0.0009(11) 0.0034(12) 0.0043(11)
C18 0.0236(18) 0.0222(16) 0.0191(16) -0.0103(13) -0.0003(13) 0.0052(13)
C17 0.0279(19) 0.0268(17) 0.0127(14) -0.0052(13) 0.0030(13) 0.0085(14)
C19 0.0163(16) 0.0160(14) 0.0170(14) -0.0050(12) 0.0004(12) 0.0028(11)
C23 0.0158(15) 0.0175(15) 0.0229(16) 0.0006(12) 0.0104(13) 0.0013(11)
C20 0.0190(17) 0.0167(15) 0.0268(17) -0.0087(13) 0.0061(14) -0.0024(12)
C16 0.0217(17) 0.0245(16) 0.0155(15) 0.0016(13) 0.0078(13) 0.0069(13)
C24 0.0220(19) 0.0267(18) 0.0287(19) -0.0033(15) 0.0002(15) -0.0015(14)
C28 0.0226(18) 0.0217(16) 0.0226(16) 0.0013(13) 0.0132(14) 0.0066(13)
C31 0.0188(16) 0.0109(13) 0.0137(13) 0.0015(11) 0.0029(12) 0.0048(11)
C26 0.0162(15) 0.0106(12) 0.0109(13) -0.0004(10) 0.0046(11) 0.0057(10)
C27 0.0187(16) 0.0158(14) 0.0145(14) 0.0023(11) 0.0059(12) 0.0043(11)
C32 0.0196(17) 0.0168(15) 0.0192(15) -0.0060(12) 0.0030(13) -0.0033(12)
C30 0.0275(19) 0.0167(15) 0.0152(14) -0.0040(12) 0.0039(13) 0.0035(13)
C29 0.031(2) 0.0215(16) 0.0163(15) -0.0022(13) 0.0082(14) 0.0101(14)
C53 0.0129(14) 0.0089(12) 0.0173(14) 0.0000(11) 0.0026(12) -0.0002(10)
C54 0.0218(18) 0.0205(16) 0.0271(18) -0.0039(14) 0.0074(15) -0.0075(13)
F6 0.0321(13) 0.0355(13) 0.0353(13) -0.0005(10) 0.0168(11) -0.0188(10)
F5 0.0517(17) 0.0186(11) 0.0738(19) -0.0190(12) 0.0357(15) -0.0186(11)
F4 0.0160(12) 0.0562(16) 0.0493(15) 0.0138(13) -0.0042(10) -0.0158(11)
C35 0.0142(15) 0.0182(15) 0.0254(16) -0.0022(13) 0.0089(13) 0.0013(12)
C36 0.034(2) 0.0211(17) 0.038(2) 0.0026(16) 0.0212(19) -0.0017(15)
C37 0.0198(19) 0.0304(19) 0.037(2) -0.0038(17) 0.0061(16) 0.0021(15)
C33 0.019(2) 0.067(3) 0.0215(18) -0.0110(19) -0.0011(15) 0.0017(19)
C34 0.048(3) 0.0170(17) 0.054(3) -0.0100(18) 0.030(2) -0.0091(17)
C25 0.033(2) 0.0266(19) 0.037(2) 0.0095(16) 0.0131(19) -0.0047(15)
C9 0.036(2) 0.0213(17) 0.038(2) -0.0038(16) 0.0056(18) -0.0023(16)
C47 0.033(2) 0.0283(19) 0.041(2) 0.0065(18) 0.0145(19) -0.0056(17)
C46 0.036(2) 0.032(2) 0.033(2) -0.0033(18) -0.0103(18) -0.0089(18)
C50 0.036(2) 0.0181(16) 0.035(2) -0.0074(15) 0.0118(18) -0.0004(15)
C22 0.024(2) 0.034(2) 0.039(2) -0.0047(18) 0.0039(17) -0.0125(16)
C21 0.041(3) 0.029(2) 0.041(2) 0.0016(17) 0.021(2) 0.0002(17)
O5A 0.0222(11) 0.0206(10) 0.0094(9) -0.0021(8) 0.0045(8) -0.0042(8)
C56A 0.026(2) 0.0193(17) 0.009(2) -0.0035(16) 0.0032(18) -0.0064(17)
C57A 0.028(2) 0.027(2) 0.0142(19) -0.0019(17) 0.0023(17) -0.0110(18)
C58A 0.029(3) 0.0213(19) 0.014(2) -0.0042(19) 0.0067(19) -0.0083(19)
C59A 0.032(2) 0.024(2) 0.0132(18) -0.0021(17) -0.0017(18) -0.0067(19)
O5B 0.0222(11) 0.0206(10) 0.0094(9) -0.0021(8) 0.0045(8) -0.0042(8)
C56B 0.027(3) 0.0196(19) 0.009(2) -0.0032(19) 0.003(2) -0.005(2)
C57B 0.027(2) 0.020(2) 0.012(2) 0.0005(19) 0.0015(19) -0.004(2)
C58B 0.027(3) 0.021(2) 0.011(2) -0.006(2) 0.002(2) -0.006(2)
C59B 0.032(3) 0.024(2) 0.016(2) -0.007(2) 0.002(2) -0.005(2)

loop_
_atom_type_symbol
_atom_type_description
_atom_type_scat_dispersion_real
_atom_type_scat_dispersion_imag
_atom_type_scat_source
C C 0.0033 0.0016 'International Tables Vol C Tables 4.2.6.8 and 6.1.1.4'
H H 0.0000 0.0000 'International Tables Vol C Tables 4.2.6.8 and 6.1.1.4'
N N 0.0061 0.0033 'International Tables Vol C Tables 4.2.6.8 and 6.1.1.4'
O O 0.0106 0.0060 'International Tables Vol C Tables 4.2.6.8 and 6.1.1.4'
F F 0.0171 0.0103 'International Tables Vol C Tables 4.2.6.8 and 6.1.1.4'
W W -0.8490 6.8722 'International Tables Vol C Tables 4.2.6.8 and 6.1.1.4'

loop_
_geom_angle_atom_site_label_1
_geom_angle_atom_site_label_2
_geom_angle_atom_site_label_3
_geom_angle
O3 W1 O1 179.71(9)
O3 W1 N3 90.93(9)
O1 W1 N3 89.04(9)
O3 W1 N1 90.26(9)
O1 W1 N1 89.74(9)
N3 W1 N1 175.02(9)
O3 W1 W2 89.44(6)
O1 W1 W2 90.85(6)
N3 W1 W2 92.47(6)
N1 W1 W2 92.37(6)
O2 W2 O4 178.31(8)
O2 W2 N2 89.59(9)
O4 W2 N2 89.61(9)
O2 W2 N4 90.46(9)
O4 W2 N4 90.32(9)
N2 W2 N4 179.26(9)
O2 W2 W1 90.07(6)
O4 W2 W1 91.42(6)
N2 W2 W1 90.28(7)
N4 W2 W1 90.46(7)
O2 W2 O5A 97.78(8)
O4 W2 O5A 80.76(8)
N2 W2 O5A 92.00(9)
N4 W2 O5A 87.26(9)
W1 W2 O5A 171.84(5)
C38 N3 C26 116.3(2)
C38 N3 W1 117.56(19)
C26 N3 W1 126.01(18)
C13 N2 C14 116.1(2)
C13 N2 W2 118.79(19)
C14 N2 W2 125.09(19)
C38 N4 C39 114.3(2)
C38 N4 W2 118.1(2)
C39 N4 W2 127.20(18)
C13 N1 C1 116.3(2)
C13 N1 W1 117.47(19)
C1 N1 W1 126.07(18)
C6 C1 C2 120.3(3)
C6 C1 N1 120.3(3)
C2 C1 N1 119.4(3)
C44 C39 C40 120.6(3)
C44 C39 N4 120.2(3)
C40 C39 N4 119.2(3)
C41 C40 C39 118.1(3)
C41 C40 C48 118.5(3)
C39 C40 C48 123.4(3)
C3 C2 C1 118.2(3)
C3 C2 C10 118.3(3)
C1 C2 C10 123.5(3)
C43 C44 C39 118.6(3)
C43 C44 C45 120.0(3)
C39 C44 C45 121.2(3)
C5 C6 C1 118.7(3)
C5 C6 C7 119.1(3)
C1 C6 C7 122.2(3)
C40 C48 C49 111.8(3)
C40 C48 C50 110.9(3)
C49 C48 C50 109.9(3)
C40 C48 H48 108.0
C49 C48 H48 108.0
C50 C48 H48 108.0
C4 C3 C2 122.0(3)
C4 C3 H3 119.0
C2 C3 H3 119.0
C3 C4 C5 119.4(3)
C3 C4 H4 120.3
C5 C4 H4 120.3
C2 C10 C11 111.5(3)
C2 C10 C12 111.0(3)
C11 C10 C12 109.9(3)
C2 C10 H10 108.1
C11 C10 H10 108.1
C12 C10 H10 108.1
C4 C5 C6 121.4(3)
C4 C5 H5 119.3
C6 C5 H5 119.3
C42 C41 C40 121.8(3)
C42 C41 H41 119.1
C40 C41 H41 119.1
C42 C43 C44 121.1(3)
C42 C43 H43 119.5
C44 C43 H43 119.5
C41 C42 C43 119.7(3)
C41 C42 H42 120.2
C43 C42 H42 120.2
C10 C12 H12A 109.5
C10 C12 H12B 109.5
H12A C12 H12B 109.5
C10 C12 H12C 109.5
H12A C12 H12C 109.5
H12B C12 H12C 109.5
C44 C45 C47 109.8(3)
C44 C45 C46 114.8(3)
C47 C45 C46 108.7(3)
C44 C45 H45 107.8
C47 C45 H45 107.8
C46 C45 H45 107.8
C48 C49 H49A 109.5
C48 C49 H49B 109.5
H49A C49 H49B 109.5
C48 C49 H49C 109.5
H49A C49 H49C 109.5
H49B C49 H49C 109.5
C10 C11 H11A 109.5
C10 C11 H11B 109.5
H11A C11 H11B 109.5
C10 C11 H11C 109.5
H11A C11 H11C 109.5
H11B C11 H11C 109.5
C7 C8 H8A 109.5
C7 C8 H8B 109.5
H8A C8 H8B 109.5
C7 C8 H8C 109.5
H8A C8 H8C 109.5
H8B C8 H8C 109.5
C6 C7 C8 110.0(3)
C6 C7 C9 112.7(3)
C8 C7 C9 109.6(3)
C6 C7 H7 108.1
C8 C7 H7 108.1
C9 C7 H7 108.1
N2 C13 N1 121.1(3)
N2 C13 H13 119.5
N1 C13 H13 119.5
N3 C38 N4 121.4(3)
N3 C38 H38 119.3
N4 C38 H38 119.3
C51 O2 W2 117.8(2)
C51 O1 W1 116.27(19)
O2 C51 O1 125.0(3)
O2 C51 C52 115.5(3)
O1 C51 C52 119.4(3)
F3 C52 F1 109.0(3)
F3 C52 F2 106.7(3)
F1 C52 F2 106.8(3)
F3 C52 C51 111.5(3)
F1 C52 C51 112.8(3)
F2 C52 C51 109.7(3)
C53 O4 W2 115.80(19)
C53 O3 W1 117.7(2)
C15 C14 C19 120.4(3)
C15 C14 N2 120.0(3)
C19 C14 N2 119.6(3)
C16 C15 C14 118.7(3)
C16 C15 C23 118.7(3)
C14 C15 C23 122.3(3)
C17 C18 C19 120.9(3)
C17 C18 H18 119.5
C19 C18 H18 119.5
C18 C17 C16 119.6(3)
C18 C17 H17 120.2
C16 C17 H17 120.2
C18 C19 C14 118.6(3)
C18 C19 C20 118.2(3)
C14 C19 C20 123.0(3)
C15 C23 C25 112.9(3)
C15 C23 C24 109.5(3)
C25 C23 C24 109.6(3)
C15 C23 H23 108.3
C25 C23 H23 108.3
C24 C23 H23 108.3
C19 C20 C22 112.3(3)
C19 C20 C21 110.8(3)
C22 C20 C21 109.2(3)
C19 C20 H20 108.1
C22 C20 H20 108.1
C21 C20 H20 108.1
C17 C16 C15 121.5(3)
C17 C16 H16 119.3
C15 C16 H16 119.3
C23 C24 H24A 109.5
C23 C24 H24B 109.5
H24A C24 H24B 109.5
C23 C24 H24C 109.5
H24A C24 H24C 109.5
H24B C24 H24C 109.5
C29 C28 C27 122.0(3)
C29 C28 H28 119.0
C27 C28 H28 119.0
C30 C31 C26 118.2(3)
C30 C31 C32 118.4(3)
C26 C31 C32 123.4(3)
C27 C26 C31 120.6(3)
C27 C26 N3 120.1(3)
C31 C26 N3 119.2(3)
C28 C27 C26 118.2(3)
C28 C27 C35 117.9(3)
C26 C27 C35 123.8(3)
C31 C32 C34 113.1(3)
C31 C32 C33 110.3(3)
C34 C32 C33 109.8(3)
C31 C32 H32 107.8
C34 C32 H32 107.8
C33 C32 H32 107.8
C29 C30 C31 121.5(3)
C29 C30 H30 119.2
C31 C30 H30 119.2
C30 C29 C28 119.4(3)
C30 C29 H29 120.3
C28 C29 H29 120.3
O4 C53 O3 125.6(3)
O4 C53 C54 118.1(3)
O3 C53 C54 116.2(3)
F6 C54 F4 107.8(3)
F6 C54 F5 107.1(3)
F4 C54 F5 107.5(3)
F6 C54 C53 113.0(3)
F4 C54 C53 111.1(3)
F5 C54 C53 110.1(3)
C27 C35 C37 110.5(3)
C27 C35 C36 111.1(3)
C37 C35 C36 110.0(3)
C27 C35 H35 108.4
C37 C35 H35 108.4
C36 C35 H35 108.4
C35 C36 H36A 109.5
C35 C36 H36B 109.5
H36A C36 H36B 109.5
C35 C36 H36C 109.5
H36A C36 H36C 109.5
H36B C36 H36C 109.5
C35 C37 H37A 109.5
C35 C37 H37B 109.5
H37A C37 H37B 109.5
C35 C37 H37C 109.5
H37A C37 H37C 109.5
H37B C37 H37C 109.5
C32 C33 H33A 109.5
C32 C33 H33B 109.5
H33A C33 H33B 109.5
C32 C33 H33C 109.5
H33A C33 H33C 109.5
H33B C33 H33C 109.5
C32 C34 H34A 109.5
C32 C34 H34B 109.5
H34A C34 H34B 109.5
C32 C34 H34C 109.5
H34A C34 H34C 109.5
H34B C34 H34C 109.5
C23 C25 H25A 109.5
C23 C25 H25B 109.5
H25A C25 H25B 109.5
C23 C25 H25C 109.5
H25A C25 H25C 109.5
H25B C25 H25C 109.5
C7 C9 H9A 109.5
C7 C9 H9B 109.5
H9A C9 H9B 109.5
C7 C9 H9C 109.5
H9A C9 H9C 109.5
H9B C9 H9C 109.5
C45 C47 H47A 109.5
C45 C47 H47B 109.5
H47A C47 H47B 109.5
C45 C47 H47C 109.5
H47A C47 H47C 109.5
H47B C47 H47C 109.5
C45 C46 H46A 109.5
C45 C46 H46B 109.5
H46A C46 H46B 109.5
C45 C46 H46C 109.5
H46A C46 H46C 109.5
H46B C46 H46C 109.5
C48 C50 H50A 109.5
C48 C50 H50B 109.5
H50A C50 H50B 109.5
C48 C50 H50C 109.5
H50A C50 H50C 109.5
H50B C50 H50C 109.5
C20 C22 H22A 109.5
C20 C22 H22B 109.5
H22A C22 H22B 109.5
C20 C22 H22C 109.5
H22A C22 H22C 109.5
H22B C22 H22C 109.5
C20 C21 H21A 109.5
C20 C21 H21B 109.5
H21A C21 H21B 109.5
C20 C21 H21C 109.5
H21A C21 H21C 109.5
H21B C21 H21C 109.5
C57A O5A C56A 106.7(5)
C57A O5A W2 130.3(3)
C56A O5A W2 123.0(4)
O5A C56A C58A 103.1(7)
O5A C56A H56A 111.1
C58A C56A H56A 111.1
O5A C56A H56B 111.1
C58A C56A H56B 111.1
H56A C56A H56B 109.1
C59A C57A O5A 110.6(6)
C59A C57A H57A 109.5
O5A C57A H57A 109.5
C59A C57A H57B 109.5
O5A C57A H57B 109.5
H57A C57A H57B 108.1
C56A C58A C59A 100.2(6)
C56A C58A H58A 111.7
C59A C58A H58A 111.7
C56A C58A H58B 111.7
C59A C58A H58B 111.7
H58A C58A H58B 109.5
C57A C59A C58A 100.3(6)
C57A C59A H59A 111.7
C58A C59A H59A 111.7
C57A C59A H59B 111.7
C58A C59A H59B 111.7
H59A C59A H59B 109.5
C58B C56B H56C 109.9
C58B C56B H56D 109.9
H56C C56B H56D 108.3
C59B C57B H57C 109.9
C59B C57B H57D 109.9
H57C C57B H57D 108.3
C59B C58B C56B 103.5(11)
C59B C58B H58C 111.1
C56B C58B H58C 111.0
C59B C58B H58D 111.1
C56B C58B H58D 111.1
H58C C58B H58D 109.0
C57B C59B C58B 109.8(9)
C57B C59B H59C 109.7
C58B C59B H59C 109.7
C57B C59B H59D 109.7
C58B C59B H59D 109.7
H59C C59B H59D 108.2

loop_
_geom_bond_atom_site_label_1
_geom_bond_atom_site_label_2
_geom_bond_distance
W1 O3 2.089(2)
W1 O1 2.090(2)
W1 N3 2.117(2)
W1 N1 2.123(2)
W1 W2 2.21771(18)
W2 O2 2.078(2)
W2 O4 2.089(2)
W2 N2 2.143(2)
W2 N4 2.144(2)
W2 O5A 2.449(2)
N3 C38 1.333(4)
N3 C26 1.455(3)
N2 C13 1.324(4)
N2 C14 1.452(4)
N4 C38 1.335(4)
N4 C39 1.453(4)
N1 C13 1.337(4)
N1 C1 1.449(4)
C1 C6 1.405(4)
C1 C2 1.407(4)
C39 C44 1.407(4)
C39 C40 1.409(4)
C40 C41 1.405(4)
C40 C48 1.518(5)
C2 C3 1.396(4)
C2 C10 1.514(5)
C44 C43 1.398(4)
C44 C45 1.516(5)
C6 C5 1.398(4)
C6 C7 1.516(4)
C48 C49 1.530(4)
C48 C50 1.535(4)
C48 H48 1.0000
C3 C4 1.371(5)
C3 H3 0.9500
C4 C5 1.376(5)
C4 H4 0.9500
C10 C11 1.533(5)
C10 C12 1.533(5)
C10 H10 1.0000
C5 H5 0.9500
C41 C42 1.367(5)
C41 H41 0.9500
C43 C42 1.389(5)
C43 H43 0.9500
C42 H42 0.9500
C12 H12A 0.9800
C12 H12B 0.9800
C12 H12C 0.9800
C45 C47 1.522(5)
C45 C46 1.530(5)
C45 H45 1.0000
C49 H49A 0.9800
C49 H49B 0.9800
C49 H49C 0.9800
C11 H11A 0.9800
C11 H11B 0.9800
C11 H11C 0.9800
C8 C7 1.522(5)
C8 H8A 0.9800
C8 H8B 0.9800
C8 H8C 0.9800
C7 C9 1.533(5)
C7 H7 1.0000
C13 H13 0.9500
C38 H38 0.9500
O2 C51 1.266(4)
O1 C51 1.272(4)
C51 C52 1.521(4)
C52 F3 1.323(4)
C52 F1 1.324(4)
C52 F2 1.342(4)
O4 C53 1.262(4)
O3 C53 1.266(4)
C14 C15 1.400(4)
C14 C19 1.407(4)
C15 C16 1.391(4)
C15 C23 1.520(5)
C18 C17 1.378(5)
C18 C19 1.404(4)
C18 H18 0.9500
C17 C16 1.382(5)
C17 H17 0.9500
C19 C20 1.524(5)
C23 C25 1.527(5)
C23 C24 1.535(5)
C23 H23 1.0000
C20 C22 1.525(5)
C20 C21 1.527(5)
C20 H20 1.0000
C16 H16 0.9500
C24 H24A 0.9800
C24 H24B 0.9800
C24 H24C 0.9800
C28 C29 1.375(5)
C28 C27 1.399(4)
C28 H28 0.9500
C31 C30 1.408(4)
C31 C26 1.409(4)
C31 C32 1.505(5)
C26 C27 1.405(4)
C27 C35 1.516(5)
C32 C34 1.525(5)
C32 C33 1.526(5)
C32 H32 1.0000
C30 C29 1.374(5)
C30 H30 0.9500
C29 H29 0.9500
C53 C54 1.520(4)
C54 F6 1.320(4)
C54 F4 1.326(4)
C54 F5 1.331(4)
C35 C37 1.530(5)
C35 C36 1.542(5)
C35 H35 1.0000
C36 H36A 0.9800
C36 H36B 0.9800
C36 H36C 0.9800
C37 H37A 0.9800
C37 H37B 0.9800
C37 H37C 0.9800
C33 H33A 0.9800
C33 H33B 0.9800
C33 H33C 0.9800
C34 H34A 0.9800
C34 H34B 0.9800
C34 H34C 0.9800
C25 H25A 0.9800
C25 H25B 0.9800
C25 H25C 0.9800
C9 H9A 0.9800
C9 H9B 0.9800
C9 H9C 0.9800
C47 H47A 0.9800
C47 H47B 0.9800
C47 H47C 0.9800
C46 H46A 0.9800
C46 H46B 0.9800
C46 H46C 0.9800
C50 H50A 0.9800
C50 H50B 0.9800
C50 H50C 0.9800
C22 H22A 0.9800
C22 H22B 0.9800
C22 H22C 0.9800
C21 H21A 0.9800
C21 H21B 0.9800
C21 H21C 0.9800
O5A C57A 1.457(7)
O5A C56A 1.473(8)
C56A C58A 1.504(9)
C56A H56A 0.9900
C56A H56B 0.9900
C57A C59A 1.447(8)
C57A H57A 0.9900
C57A H57B 0.9900
C58A C59A 1.607(11)
C58A H58A 0.9900
C58A H58B 0.9900
C59A H59A 0.9900
C59A H59B 0.9900
C56B C58B 1.514(11)
C56B H56C 0.9900
C56B H56D 0.9900
C57B C59B 1.437(11)
C57B H57C 0.9900
C57B H57D 0.9900
C58B C59B 1.484(19)
C58B H58C 0.9900
C58B H58D 0.9900
C59B H59C 0.9900
C59B H59D 0.9900

loop_
_geom_torsion_atom_site_label_1
_geom_torsion_atom_site_label_2
_geom_torsion_atom_site_label_3
_geom_torsion_atom_site_label_4
_geom_torsion
O3 W1 W2 O2 -179.02(8)
O1 W1 W2 O2 1.00(8)
N3 W1 W2 O2 90.08(9)
N1 W1 W2 O2 -88.77(9)
O3 W1 W2 O4 0.19(8)
O1 W1 W2 O4 -179.80(8)
N3 W1 W2 O4 -90.72(9)
N1 W1 W2 O4 90.43(9)
O3 W1 W2 N2 -89.42(9)
O1 W1 W2 N2 90.59(9)
N3 W1 W2 N2 179.67(9)
N1 W1 W2 N2 0.82(9)
O3 W1 W2 N4 90.52(9)
O1 W1 W2 N4 -89.46(9)
N3 W1 W2 N4 -0.38(9)
N1 W1 W2 N4 -179.23(9)
O3 W1 W2 O5A 16.8(4)
O1 W1 W2 O5A -163.2(4)
N3 W1 W2 O5A -74.1(4)
N1 W1 W2 O5A 107.1(4)
O3 W1 N3 C38 -89.0(2)
O1 W1 N3 C38 91.2(2)
N1 W1 N3 C38 167.1(10)
W2 W1 N3 C38 0.4(2)
O3 W1 N3 C26 94.4(2)
O1 W1 N3 C26 -85.3(2)
N1 W1 N3 C26 -9.4(12)
W2 W1 N3 C26 -176.1(2)
O2 W2 N2 C13 88.5(2)
O4 W2 N2 C13 -93.0(2)
N4 W2 N2 C13 -178(100)
W1 W2 N2 C13 -1.6(2)
O5A W2 N2 C13 -173.8(2)
O2 W2 N2 C14 -91.1(2)
O4 W2 N2 C14 87.4(2)
N4 W2 N2 C14 3(7)
W1 W2 N2 C14 178.9(2)
O5A W2 N2 C14 6.7(2)
O2 W2 N4 C38 -89.6(2)
O4 W2 N4 C38 91.9(2)
N2 W2 N4 C38 176(100)
W1 W2 N4 C38 0.5(2)
O5A W2 N4 C38 172.6(2)
O2 W2 N4 C39 98.5(2)
O4 W2 N4 C39 -80.0(2)
N2 W2 N4 C39 5(7)
W1 W2 N4 C39 -171.4(2)
O5A W2 N4 C39 0.7(2)
O3 W1 N1 C13 89.1(2)
O1 W1 N1 C13 -91.2(2)
N3 W1 N1 C13 -167.0(10)
W2 W1 N1 C13 -0.3(2)
O3 W1 N1 C1 -95.2(2)
O1 W1 N1 C1 84.5(2)
N3 W1 N1 C1 8.7(12)
W2 W1 N1 C1 175.4(2)
C13 N1 C1 C6 -100.6(3)
W1 N1 C1 C6 83.6(3)
C13 N1 C1 C2 80.9(3)
W1 N1 C1 C2 -94.9(3)
C38 N4 C39 C44 109.6(3)
W2 N4 C39 C44 -78.2(3)
C38 N4 C39 C40 -70.5(4)
W2 N4 C39 C40 101.6(3)
C44 C39 C40 C41 0.6(4)
N4 C39 C40 C41 -179.3(3)
C44 C39 C40 C48 -179.0(3)
N4 C39 C40 C48 1.1(4)
C6 C1 C2 C3 -1.2(4)
N1 C1 C2 C3 177.3(3)
C6 C1 C2 C10 179.7(3)
N1 C1 C2 C10 -1.8(4)
C40 C39 C44 C43 -2.3(5)
N4 C39 C44 C43 177.6(3)
C40 C39 C44 C45 174.0(3)
N4 C39 C44 C45 -6.1(5)
C2 C1 C6 C5 1.0(4)
N1 C1 C6 C5 -177.5(3)
C2 C1 C6 C7 -176.9(3)
N1 C1 C6 C7 4.6(4)
C41 C40 C48 C49 53.7(4)
C39 C40 C48 C49 -126.7(3)
C41 C40 C48 C50 -69.4(4)
C39 C40 C48 C50 110.3(3)
C1 C2 C3 C4 0.5(5)
C10 C2 C3 C4 179.7(3)
C2 C3 C4 C5 0.5(5)
C3 C2 C10 C11 62.2(4)
C1 C2 C10 C11 -118.7(3)
C3 C2 C10 C12 -60.6(4)
C1 C2 C10 C12 118.5(3)
C3 C4 C5 C6 -0.8(5)
C1 C6 C5 C4 0.0(5)
C7 C6 C5 C4 178.0(3)
C39 C40 C41 C42 1.4(5)
C48 C40 C41 C42 -179.0(3)
C39 C44 C43 C42 2.2(5)
C45 C44 C43 C42 -174.2(3)
C40 C41 C42 C43 -1.5(5)
C44 C43 C42 C41 -0.3(5)
C43 C44 C45 C47 95.6(4)
C39 C44 C45 C47 -80.6(4)
C43 C44 C45 C46 -27.2(5)
C39 C44 C45 C46 156.5(3)
C5 C6 C7 C8 -76.0(4)
C1 C6 C7 C8 101.9(4)
C5 C6 C7 C9 46.6(4)
C1 C6 C7 C9 -135.5(3)
C14 N2 C13 N1 -178.7(3)
W2 N2 C13 N1 1.8(4)
C1 N1 C13 N2 -177.0(3)
W1 N1 C13 N2 -0.8(4)
C26 N3 C38 N4 176.7(3)
W1 N3 C38 N4 -0.2(4)
C39 N4 C38 N3 172.7(3)
W2 N4 C38 N3 -0.2(4)
O4 W2 O2 C51 -153(3)
N2 W2 O2 C51 -91.6(2)
N4 W2 O2 C51 89.1(2)
W1 W2 O2 C51 -1.3(2)
O5A W2 O2 C51 176.4(2)
O3 W1 O1 C51 -178(100)
N3 W1 O1 C51 -93.5(2)
N1 W1 O1 C51 91.3(2)
W2 W1 O1 C51 -1.0(2)
W2 O2 C51 O1 0.9(4)
W2 O2 C51 C52 178.0(2)
W1 O1 C51 O2 0.2(4)
W1 O1 C51 C52 -176.7(2)
O2 C51 C52 F3 41.7(4)
O1 C51 C52 F3 -141.1(3)
O2 C51 C52 F1 164.8(3)
O1 C51 C52 F1 -18.0(4)
O2 C51 C52 F2 -76.3(4)
O1 C51 C52 F2 100.9(4)
O2 W2 O4 C53 151(3)
N2 W2 O4 C53 89.7(2)
N4 W2 O4 C53 -91.0(2)
W1 W2 O4 C53 -0.5(2)
O5A W2 O4 C53 -178.2(2)
O1 W1 O3 C53 177(100)
N3 W1 O3 C53 92.6(2)
N1 W1 O3 C53 -92.3(2)
W2 W1 O3 C53 0.1(2)
C13 N2 C14 C15 88.2(3)
W2 N2 C14 C15 -92.2(3)
C13 N2 C14 C19 -93.2(3)
W2 N2 C14 C19 86.4(3)
C19 C14 C15 C16 -4.7(5)
N2 C14 C15 C16 173.8(3)
C19 C14 C15 C23 169.7(3)
N2 C14 C15 C23 -11.7(4)
C19 C18 C17 C16 -2.2(5)
C17 C18 C19 C14 -0.1(5)
C17 C18 C19 C20 176.1(3)
C15 C14 C19 C18 3.6(5)
N2 C14 C19 C18 -175.0(3)
C15 C14 C19 C20 -172.4(3)
N2 C14 C19 C20 9.1(5)
C16 C15 C23 C25 -52.6(4)
C14 C15 C23 C25 132.9(3)
C16 C15 C23 C24 69.7(4)
C14 C15 C23 C24 -104.8(3)
C18 C19 C20 C22 61.7(4)
C14 C19 C20 C22 -122.3(3)
C18 C19 C20 C21 -60.7(4)
C14 C19 C20 C21 115.3(4)
C18 C17 C16 C15 1.0(5)
C14 C15 C16 C17 2.4(5)
C23 C15 C16 C17 -172.3(3)
C30 C31 C26 C27 -2.5(4)
C32 C31 C26 C27 179.3(3)
C30 C31 C26 N3 174.8(3)
C32 C31 C26 N3 -3.4(4)
C38 N3 C26 C27 -80.1(4)
W1 N3 C26 C27 96.5(3)
C38 N3 C26 C31 102.6(3)
W1 N3 C26 C31 -80.8(3)
C29 C28 C27 C26 0.9(5)
C29 C28 C27 C35 179.8(3)
C31 C26 C27 C28 1.3(4)
N3 C26 C27 C28 -176.0(3)
C31 C26 C27 C35 -177.6(3)
N3 C26 C27 C35 5.2(5)
C30 C31 C32 C34 52.4(4)
C26 C31 C32 C34 -129.4(3)
C30 C31 C32 C33 -71.0(4)
C26 C31 C32 C33 107.2(4)
C26 C31 C30 C29 1.7(5)
C32 C31 C30 C29 180.0(3)
C31 C30 C29 C28 0.4(5)
C27 C28 C29 C30 -1.7(5)
W2 O4 C53 O3 0.8(4)
W2 O4 C53 C54 -179.0(2)
W1 O3 C53 O4 -0.6(4)
W1 O3 C53 C54 179.2(2)
O4 C53 C54 F6 -0.2(4)
O3 C53 C54 F6 179.9(3)
O4 C53 C54 F4 121.1(3)
O3 C53 C54 F4 -58.7(4)
O4 C53 C54 F5 -119.9(3)
O3 C53 C54 F5 60.3(4)
C28 C27 C35 C37 -64.0(4)
C26 C27 C35 C37 114.8(3)
C28 C27 C35 C36 58.3(4)
C26 C27 C35 C36 -122.8(3)
O2 W2 O5A C57A 11.3(5)
O4 W2 O5A C57A -167.8(5)
N2 W2 O5A C57A -78.6(5)
N4 W2 O5A C57A 101.4(5)
W1 W2 O5A C57A 175.3(5)
O2 W2 O5A C56A -169.5(6)
O4 W2 O5A C56A 11.4(6)
N2 W2 O5A C56A 100.6(6)
N4 W2 O5A C56A -79.4(6)
W1 W2 O5A C56A -5.5(8)
C57A O5A C56A C58A 29.4(7)
W2 O5A C56A C58A -150.0(4)
C56A O5A C57A C59A -2.7(8)
W2 O5A C57A C59A 176.6(4)
O5A C56A C58A C59A -42.0(7)
O5A C57A C59A C58A -23.0(8)
C56A C58A C59A C57A 39.5(7)
C56B C58B C59B C57B 1.4(13)
